data_7103737
loop_
_publ_author_name
'Andrew Wheatley'
'David R. Armstrong'
'Jonathan Clayden'
'Robert Haigh'
'David J. Linton'
'Paul Schooler'

_publ_section_title
;
Variations in the solid-state, solution and
theoretical structures of a laterally deprotonated aromatic tertiary
amide
;
_journal_name_full 'Chemical communications (Cambridge, England)'
_journal_paper_doi 10.1039/b302283h
_journal_year 2003
_chemical_formula_sum 'C31 H48.5 Li N O4'
_chemical_formula_weight 506.15
_chemical_name_systematic
; 
? 
;
_space_group_IT_number 7
_symmetry_cell_setting monoclinic
_symmetry_space_group_name_Hall 'P -2yac'
_symmetry_space_group_name_H-M 'P 1 n 1'
_atom_sites_solution_hydrogens geom
_atom_sites_solution_primary direct
_atom_sites_solution_secondary difmap
_audit_creation_method SHELXL-97
_cell_angle_alpha 90.00
_cell_angle_beta 92.384(2)
_cell_angle_gamma 90.00
_cell_formula_units_Z 4
_cell_length_a 9.9696(4)
_cell_length_b 18.6529(8)
_cell_length_c 16.5704(5)
_cell_measurement_reflns_used 14076
_cell_measurement_temperature 180(2)
_cell_measurement_theta_max 25.03
_cell_measurement_theta_min 1
_cell_volume 3078.8(2)
_computing_cell_refinement
;
HKL Scalepack (Otwinowski & Minor, 1997) 
;
_computing_data_collection 'Collect (Nonius BV, 1997-2000)'
_computing_data_reduction
;
HKL Denzo & Scalepack (Otwinowski, 1997) 
;
_computing_structure_refinement 'SHELXL-97 (Sheldrick, 1997)'
_computing_structure_solution 'SHELXS-97 (Sheldrick, 1990)'
_diffrn_ambient_temperature 180(2)
_diffrn_detector_area_resol_mean 9
_diffrn_measured_fraction_theta_full 0.979
_diffrn_measured_fraction_theta_max 0.979
_diffrn_measurement_device_type 'Kappa CCD'
_diffrn_measurement_method CCD
_diffrn_radiation_monochromator graphite
_diffrn_radiation_source 'fine-focus sealed tube'
_diffrn_radiation_type MoK\a
_diffrn_radiation_wavelength 0.71069
_diffrn_reflns_av_R_equivalents 0.0374
_diffrn_reflns_av_sigmaI/netI 0.0482
_diffrn_reflns_limit_h_max 10
_diffrn_reflns_limit_h_min -11
_diffrn_reflns_limit_k_max 22
_diffrn_reflns_limit_k_min -21
_diffrn_reflns_limit_l_max 19
_diffrn_reflns_limit_l_min -18
_diffrn_reflns_number 17732
_diffrn_reflns_theta_full 25.02
_diffrn_reflns_theta_max 25.02
_diffrn_reflns_theta_min 3.82
_exptl_absorpt_coefficient_mu 0.070
_exptl_absorpt_correction_T_max 0.9841
_exptl_absorpt_correction_T_min 0.9759
_exptl_absorpt_correction_type multi-scan
_exptl_absorpt_process_details
;
Sortav-Blessing, 1995
;
_exptl_crystal_colour colourless
_exptl_crystal_density_diffrn 1.092
_exptl_crystal_density_method 'not measured'
_exptl_crystal_description block
_exptl_crystal_F_000 1106
_exptl_crystal_size_max 0.35
_exptl_crystal_size_mid 0.23
_exptl_crystal_size_min 0.23
_refine_diff_density_max 0.396
_refine_diff_density_min -0.201
_refine_diff_density_rms 0.037
_refine_ls_abs_structure_details 'Flack H D (1983), Acta Cryst. A39, 876-881'
_refine_ls_abs_structure_Flack 1.7(14)
_refine_ls_extinction_method none
_refine_ls_goodness_of_fit_ref 1.019
_refine_ls_hydrogen_treatment mixed
_refine_ls_matrix_type full
_refine_ls_number_parameters 740
_refine_ls_number_reflns 8977
_refine_ls_number_restraints 8
_refine_ls_restrained_S_all 1.020
_refine_ls_R_factor_all 0.0872
_refine_ls_R_factor_gt 0.0713
_refine_ls_shift/su_max 0.180
_refine_ls_shift/su_mean 0.004
_refine_ls_structure_factor_coef Fsqd
_refine_ls_weighting_details 'calc w=1/[\s^2^(Fo^2^)+(0.1124P)^2^+1.1333P] where P=(Fo^2^+2Fc^2^)/3'
_refine_ls_weighting_scheme calc
_refine_ls_wR_factor_gt 0.1848
_refine_ls_wR_factor_ref 0.2004
_reflns_number_gt 7273
_reflns_number_total 8977
_reflns_threshold_expression >2sigma(I)
_cod_data_source_file b302283h.txt
_cod_data_source_block s92
_cod_original_sg_symbol_H-M 'P n'
_cod_original_formula_sum 'C31 H48.50 Li N O4'
_cod_database_code 7103737

loop_
_symmetry_equiv_pos_as_xyz
'x, y, z'
'x+1/2, -y, z+1/2'

loop_
_atom_site_label
_atom_site_type_symbol
_atom_site_fract_x
_atom_site_fract_y
_atom_site_fract_z
_atom_site_U_iso_or_equiv
_atom_site_adp_type
_atom_site_occupancy
_atom_site_symmetry_multiplicity
_atom_site_calc_flag
_atom_site_refinement_flags
_atom_site_disorder_assembly
_atom_site_disorder_group
N1 N 0.3050(3) 1.14503(15) -0.57782(19) 0.0521(7) Uani 1 1 d . . .
Li1 Li 0.1537(7) 1.2720(3) -0.4030(4) 0.0590(15) Uani 1 1 d . . .
O1 O 0.2262(3) 1.22247(12) -0.48834(16) 0.0603(7) Uani 1 1 d . . .
C1 C 0.1866(4) 1.09893(19) -0.4604(2) 0.0586(10) Uani 1 1 d . . .
O2 O 0.3094(3) 1.32058(16) -0.35026(18) 0.0761(8) Uani 1 1 d . . .
Li2 Li -0.6593(7) 0.7658(3) -0.4766(4) 0.0589(15) Uani 1 1 d . . .
N2 N -0.6427(3) 0.55518(15) -0.53993(18) 0.0487(7) Uani 1 1 d . A .
C2 C 0.0449(5) 1.0822(2) -0.4746(3) 0.0715(12) Uani 1 1 d . . .
O3 O 0.0216(3) 1.33810(15) -0.44950(17) 0.0671(7) Uani 1 1 d . . .
C3 C -0.0086(6) 1.0310(3) -0.4180(4) 0.0885(15) Uani 1 1 d . . .
H3A H -0.1010 1.0188 -0.4237 0.106 Uiso 1 1 calc R . .
O4 O 0.0623(4) 1.23307(18) -0.30990(18) 0.0849(10) Uani 1 1 d . . .
C4 C 0.0650(6) 1.0007(3) -0.3590(4) 0.0899(15) Uani 1 1 d . . .
H4A H 0.0233 0.9672 -0.3249 0.108 Uiso 1 1 calc R . .
O5 O -0.6542(3) 0.67320(13) -0.51618(17) 0.0633(7) Uani 1 1 d . A .
C5 C 0.2708(8) 0.9876(3) -0.2833(4) 0.1106(19) Uani 1 1 d . . .
H5A H 0.2280 0.9550 -0.2486 0.133 Uiso 1 1 calc R . .
O6 O -0.4819(3) 0.81084(17) -0.4804(2) 0.0802(9) Uani 1 1 d . . .
C6 C 0.4046(9) 1.0039(4) -0.2675(5) 0.131(3) Uani 1 1 d . . .
H6A H 0.4519 0.9832 -0.2224 0.157 Uiso 1 1 calc R . .
O7 O -0.7060(3) 0.79061(18) -0.36812(18) 0.0820(9) Uani 1 1 d . . .
C7 C 0.4721(8) 1.0529(3) -0.3202(4) 0.117(2) Uani 1 1 d . . .
H7A H 0.5646 1.0637 -0.3107 0.140 Uiso 1 1 calc R . .
O8 O -0.7903(3) 0.81945(14) -0.5429(2) 0.0770(8) Uani 1 1 d . . .
C8 C 0.4000(6) 1.0842(2) -0.3854(3) 0.0863(15) Uani 1 1 d . . .
H8A H 0.4433 1.1164 -0.4203 0.104 Uiso 1 1 calc R . .
C9 C 0.2643(5) 1.0679(2) -0.3990(3) 0.0703(12) Uani 1 1 d . . .
C10 C 0.2004(6) 1.0156(2) -0.3449(2) 0.0787(15) Uani 1 1 d . . .
C11 C 0.2413(4) 1.15894(19) -0.5097(2) 0.0521(9) Uani 1 1 d . . .
C12 C -0.0341(5) 1.1100(3) -0.5352(4) 0.0829(14) Uani 1 1 d . . .
H12A H 0.0064 1.1421 -0.5715 0.100 Uiso 1 1 calc R . .
C13 C -0.1812(6) 1.0941(4) -0.5497(6) 0.132(3) Uani 1 1 d . . .
H13A H -0.2287 1.1382 -0.5657 0.198 Uiso 1 1 calc R . .
H13B H -0.2180 1.0752 -0.5001 0.198 Uiso 1 1 calc R . .
H13C H -0.1926 1.0584 -0.5929 0.198 Uiso 1 1 calc R . .
C14 C 0.3224(4) 1.0711(2) -0.6081(3) 0.0633(10) Uani 1 1 d . . .
H14A H 0.2776 1.0383 -0.5698 0.076 Uiso 1 1 calc R . .
C15 C 0.2529(6) 1.0609(3) -0.6897(3) 0.0865(14) Uani 1 1 d . . .
H15A H 0.1592 1.0763 -0.6875 0.130 Uiso 1 1 calc R . .
H15B H 0.2560 1.0101 -0.7048 0.130 Uiso 1 1 calc R . .
H15C H 0.2984 1.0895 -0.7299 0.130 Uiso 1 1 calc R . .
C16 C 0.4681(5) 1.0496(3) -0.6081(4) 0.0871(14) Uani 1 1 d . . .
H16A H 0.5060 1.0498 -0.5526 0.131 Uiso 1 1 calc R . .
H16B H 0.5174 1.0836 -0.6408 0.131 Uiso 1 1 calc R . .
H16C H 0.4756 1.0014 -0.6310 0.131 Uiso 1 1 calc R . .
C17 C 0.3588(4) 1.2037(2) -0.6278(3) 0.0649(11) Uani 1 1 d . . .
H17A H 0.4035 1.1802 -0.6738 0.078 Uiso 1 1 calc R . .
C18 C 0.4663(5) 1.2460(3) -0.5816(3) 0.0914(16) Uani 1 1 d . . .
H18A H 0.5391 1.2137 -0.5636 0.137 Uiso 1 1 calc R . .
H18B H 0.4276 1.2687 -0.5345 0.137 Uiso 1 1 calc R . .
H18C H 0.5018 1.2831 -0.6168 0.137 Uiso 1 1 calc R . .
C19 C 0.2458(6) 1.2505(3) -0.6651(3) 0.0895(15) Uani 1 1 d . . .
H19A H 0.1762 1.2198 -0.6903 0.134 Uiso 1 1 calc R . .
H19B H 0.2823 1.2821 -0.7060 0.134 Uiso 1 1 calc R . .
H19C H 0.2067 1.2796 -0.6227 0.134 Uiso 1 1 calc R . .
C20 C 0.4385(6) 1.2847(3) -0.3407(4) 0.0911(15) Uani 1 1 d . . .
H20A H 0.4266 1.2359 -0.3186 0.109 Uiso 1 1 calc R . .
H20B H 0.4804 1.2806 -0.3936 0.109 Uiso 1 1 calc R . .
C21 C 0.5224(8) 1.3268(4) -0.2860(5) 0.129(2) Uani 1 1 d . . .
H21A H 0.5730 1.2955 -0.2473 0.155 Uiso 1 1 calc R . .
H21B H 0.5871 1.3557 -0.3161 2(2) Uiso 1 1 calc R . .
C22 C 0.4327(13) 1.3721(7) -0.2448(8) 0.243(8) Uani 1 1 d . . .
H22A H 0.4740 1.4198 -0.2352 0.292 Uiso 1 1 calc R . .
H22B H 0.4118 1.3509 -0.1921 0.292 Uiso 1 1 calc R . .
C23 C 0.3087(6) 1.3792(3) -0.2966(3) 0.0959(16) Uani 1 1 d . . .
H23A H 0.2283 1.3776 -0.2635 0.115 Uiso 1 1 calc R . .
H23B H 0.3085 1.4250 -0.3268 0.115 Uiso 1 1 calc R . .
C24 C -0.0300(6) 1.4022(3) -0.4158(3) 0.0867(14) Uani 1 1 d . . .
H24A H 0.0279 1.4435 -0.4286 0.104 Uiso 1 1 calc R . .
H24B H -0.0325 1.3978 -0.3563 0.104 Uiso 1 1 calc R . .
C25 C -0.1648(7) 1.4130(4) -0.4507(6) 0.134(3) Uani 1 1 d . . .
H25A H -0.1694 1.4585 -0.4815 0.161 Uiso 1 1 calc R . .
H25B H -0.2303 1.4153 -0.4075 0.161 Uiso 1 1 calc R . .
C26 C -0.1961(8) 1.3516(6) -0.5050(6) 0.163(4) Uani 1 1 d . . .
H26A H -0.2367 1.3683 -0.5572 0.196 Uiso 1 1 calc R . .
H26B H -0.2589 1.3180 -0.4800 0.196 Uiso 1 1 calc R . .
C27 C -0.0646(5) 1.3167(3) -0.5167(3) 0.0842(13) Uani 1 1 d . . .
H27A H -0.0747 1.2640 -0.5180 0.101 Uiso 1 1 calc R . .
H27B H -0.0271 1.3326 -0.5682 0.101 Uiso 1 1 calc R . .
C28 C -0.0727(7) 1.2090(4) -0.3153(4) 0.112(2) Uani 1 1 d . . .
H28A H -0.0871 1.1762 -0.3619 0.135 Uiso 1 1 calc R . .
H28B H -0.1351 1.2500 -0.3219 0.135 Uiso 1 1 calc R . .
C29 C -0.0946(14) 1.1707(7) -0.2382(8) 0.186(5) Uani 1 1 d . . .
H29A H -0.1520 1.1999 -0.2036 0.223 Uiso 1 1 calc R . .
H29B H -0.1403 1.1244 -0.2493 0.223 Uiso 1 1 calc R . .
C30 C 0.0253(16) 1.1593(6) -0.2005(6) 0.180(5) Uani 1 1 d . . .
H30A H 0.0444 1.1072 -0.1985 0.216 Uiso 1 1 calc R . .
H30B H 0.0242 1.1774 -0.1444 0.216 Uiso 1 1 calc R . .
C31 C 0.1314(8) 1.1967(3) -0.2446(3) 0.110(2) Uani 1 1 d . . .
H31A H 0.1801 1.2312 -0.2088 0.132 Uiso 1 1 calc R . .
H31B H 0.1965 1.1618 -0.2653 0.132 Uiso 1 1 calc R . .
C42 C -0.6774(3) 0.61083(18) -0.4944(2) 0.0485(8) Uani 1 1 d . . .
C45 C -0.6637(5) 0.4808(2) -0.5153(3) 0.0681(11) Uani 1 1 d . . .
H45A H -0.7050 0.4829 -0.4614 0.082 Uiso 1 1 calc R A .
C46 C -0.7605(5) 0.4410(3) -0.5701(4) 0.0901(16) Uani 1 1 d . A .
H46A H -0.8489 0.4638 -0.5692 0.135 Uiso 1 1 calc R . .
H46B H -0.7672 0.3912 -0.5517 0.135 Uiso 1 1 calc R . .
H46C H -0.7287 0.4419 -0.6253 0.135 Uiso 1 1 calc R . .
C47 C -0.5354(7) 0.4400(3) -0.5033(4) 0.108(2) Uani 1 1 d . A .
H47A H -0.4807 0.4619 -0.4594 0.162 Uiso 1 1 calc R . .
H47B H -0.4860 0.4412 -0.5532 0.162 Uiso 1 1 calc R . .
H47C H -0.5554 0.3902 -0.4894 0.162 Uiso 1 1 calc R . .
C48 C -0.5817(5) 0.5655(2) -0.6187(3) 0.0731(12) Uani 1 1 d . . .
H48A H -0.5677 0.5164 -0.6408 0.088 Uiso 1 1 calc R A .
C49 C -0.4403(7) 0.5978(4) -0.6045(6) 0.150(4) Uani 1 1 d . A .
H49A H -0.3822 0.5631 -0.5758 0.225 Uiso 1 1 calc R . .
H49B H -0.4462 0.6416 -0.5722 0.225 Uiso 1 1 calc R . .
H49C H -0.4026 0.6093 -0.6567 0.225 Uiso 1 1 calc R . .
C50 C -0.6783(9) 0.6027(3) -0.6784(3) 0.122(3) Uani 1 1 d . A .
H50A H -0.7678 0.5814 -0.6751 0.183 Uiso 1 1 calc R . .
H50B H -0.6468 0.5968 -0.7332 0.183 Uiso 1 1 calc R . .
H50C H -0.6827 0.6539 -0.6653 0.183 Uiso 1 1 calc R . .
C51 C -0.3589(6) 0.7720(4) -0.4711(5) 0.119(2) Uani 1 1 d . . .
H51A H -0.3169 0.7662 -0.5238 0.143 Uiso 1 1 calc R . .
H51B H -0.3744 0.7239 -0.4479 0.143 Uiso 1 1 calc R . .
C52 C -0.2702(9) 0.8174(9) -0.4136(6) 0.186(5) Uani 1 1 d . . .
H52A H -0.2786 0.8019 -0.3569 0.223 Uiso 1 1 calc R . .
H52B H -0.1748 0.8146 -0.4276 0.223 Uiso 1 1 calc R . .
C53 C -0.3210(13) 0.8867(8) -0.4256(13) 0.256(9) Uani 1 1 d . . .
H53A H -0.2655 0.9126 -0.4643 0.307 Uiso 1 1 calc R . .
H53B H -0.3164 0.9132 -0.3738 0.307 Uiso 1 1 calc R . .
C54 C -0.4573(8) 0.8840(3) -0.4563(4) 0.120(2) Uani 1 1 d . . .
H54A H -0.4705 0.9166 -0.5031 0.144 Uiso 1 1 calc R . .
H54B H -0.5192 0.8985 -0.4140 0.144 Uiso 1 1 calc R . .
C55 C -0.6197(8) 0.7835(4) -0.2974(3) 0.111(2) Uani 1 1 d . . .
H55A H -0.5738 0.8296 -0.2853 0.133 Uiso 1 1 calc R . .
H55B H -0.5507 0.7465 -0.3060 0.133 Uiso 1 1 calc R . .
C56 C -0.7019(15) 0.7632(5) -0.2311(5) 0.174(5) Uani 1 1 d . . .
H56A H -0.6744 0.7899 -0.1815 0.209 Uiso 1 1 calc R . .
H56B H -0.6933 0.7112 -0.2200 0.209 Uiso 1 1 calc R . .
C57 C -0.8405(12) 0.7812(5) -0.2569(5) 0.151(4) Uani 1 1 d . . .
H57A H -0.8675 0.8276 -0.2335 0.181 Uiso 1 1 calc R . .
H57B H -0.9033 0.7436 -0.2398 0.181 Uiso 1 1 calc R . .
C58 C -0.8403(6) 0.7858(3) -0.3477(4) 0.107(2) Uani 1 1 d . . .
H58A H -0.8827 0.7426 -0.3724 0.128 Uiso 1 1 calc R . .
H58B H -0.8908 0.8286 -0.3671 0.128 Uiso 1 1 calc R . .
C59 C -0.8993(6) 0.7865(3) -0.5871(5) 0.111(2) Uani 1 1 d . . .
H59A H -0.9403 0.7490 -0.5538 0.134 Uiso 1 1 calc R . .
H59B H -0.8668 0.7637 -0.6366 0.134 Uiso 1 1 calc R . .
C60 C -0.9983(8) 0.8415(4) -0.6086(6) 0.131(3) Uani 1 1 d . . .
H60A H -1.0113 0.8451 -0.6680 0.158 Uiso 1 1 calc R . .
H60B H -1.0856 0.8300 -0.5854 0.158 Uiso 1 1 calc R . .
C61 C -0.9473(9) 0.9063(4) -0.5764(6) 0.167(4) Uani 1 1 d . . .
H61A H -1.0051 0.9233 -0.5332 0.200 Uiso 1 1 calc R . .
H61B H -0.9473 0.9433 -0.6193 0.200 Uiso 1 1 calc R . .
C62 C -0.8109(7) 0.8954(2) -0.5436(4) 0.0959(17) Uani 1 1 d . . .
H62A H -0.7453 0.9192 -0.5779 0.115 Uiso 1 1 calc R . .
H62B H -0.8008 0.9151 -0.4882 0.115 Uiso 1 1 calc R . .
C36A C -1.0705(8) 0.5891(3) -0.3276(4) 0.137(6) Uani 0.619(8) 1 d PG A 2
H36A H -1.1094 0.5820 -0.2769 0.165 Uiso 0.619(8) 1 calc PR A 2
C37A C -1.1521(6) 0.6015(3) -0.3962(5) 0.147(6) Uani 0.619(8) 1 d PG A 2
H37A H -1.2469 0.6029 -0.3923 0.176 Uiso 0.619(8) 1 calc PR A 2
C38A C -1.0951(5) 0.6119(3) -0.4705(4) 0.111(4) Uani 0.619(8) 1 d PG A 2
H38A H -1.1510 0.6203 -0.5173 0.133 Uiso 0.619(8) 1 calc PR A 2
C39A C -0.9565(5) 0.6098(3) -0.4761(3) 0.075(5) Uani 0.619(8) 1 d PG A 2
H39A H -0.9175 0.6169 -0.5268 0.090 Uiso 0.619(8) 1 calc PR A 2
C40A C -0.8748(5) 0.5974(2) -0.4075(3) 0.080(4) Uani 0.619(8) 1 d PG A 2
C41A C -0.9318(7) 0.5870(2) -0.3332(3) 0.087(4) Uani 0.619(8) 1 d PG A 2
C35A C -0.8501(10) 0.5746(3) -0.2646(3) 0.112(6) Uani 0.619(8) 1 d PG A 2
H35A H -0.8891 0.5675 -0.2139 0.134 Uiso 0.619(8) 1 calc PR A 2
C34A C -0.7114(9) 0.5726(3) -0.2703(3) 0.115(5) Uani 0.619(8) 1 d PG A 2
H34A H -0.6556 0.5641 -0.2234 0.138 Uiso 0.619(8) 1 calc PR A 2
C33A C -0.6545(7) 0.5829(4) -0.3445(4) 0.093(4) Uani 0.619(8) 1 d PG A 2
C32A C -0.7361(5) 0.5953(4) -0.4131(3) 0.057(3) Uani 0.619(8) 1 d PG A 2
C42A C -0.5097(14) 0.5892(6) -0.3471(9) 0.118(6) Uani 0.619(8) 1 d P A 2
H42A H -0.4909 0.6382 -0.3667 0.142 Uiso 0.619(8) 1 calc PR A 2
H42B H -0.4812 0.5557 -0.3896 0.142 Uiso 0.619(8) 1 calc PR A 2
C43A C -0.414(2) 0.5764(8) -0.2726(12) 0.208(11) Uani 0.619(8) 1 d P A 2
H43A H -0.3209 0.5793 -0.2887 0.311 Uiso 0.619(8) 1 calc PR A 2
H43B H -0.4311 0.5288 -0.2501 0.311 Uiso 0.619(8) 1 calc PR A 2
H43C H -0.4302 0.6130 -0.2317 0.311 Uiso 0.619(8) 1 calc PR A 2
C35B C -0.9344(6) 0.5763(5) -0.2978(5) 0.068(5) Uani 0.381(8) 1 d PGU A 3
H35B H -0.9911 0.5684 -0.2540 0.082 Uiso 0.381(8) 1 calc PR A 3
C34B C -0.9901(6) 0.5906(5) -0.3744(6) 0.078(5) Uani 0.381(8) 1 d PG A 3
H34B H -1.0848 0.5926 -0.3829 0.094 Uiso 0.381(8) 1 calc PR A 3
C33B C -0.9071(8) 0.6021(6) -0.4385(5) 0.080(8) Uani 0.381(8) 1 d PG A 3
C32B C -0.7684(7) 0.5992(6) -0.4260(4) 0.056(4) Uani 0.381(8) 1 d PG A 3
C40B C -0.7128(6) 0.5849(4) -0.3494(3) 0.080(6) Uani 0.381(8) 1 d PG A 3
C41B C -0.7958(6) 0.5734(3) -0.2853(4) 0.056(4) Uani 0.381(8) 1 d PG A 3
C36B C -0.7401(8) 0.5590(4) -0.2087(4) 0.081(4) Uani 0.381(8) 1 d PG A 3
H36B H -0.7968 0.5512 -0.1649 0.098 Uiso 0.381(8) 1 calc PR A 3
C37B C -0.6015(9) 0.5562(4) -0.1962(4) 0.088(4) Uani 0.381(8) 1 d PG A 3
H37B H -0.5634 0.5464 -0.1439 0.106 Uiso 0.381(8) 1 calc PR A 3
C38B C -0.5185(7) 0.5677(5) -0.2604(4) 0.078(4) Uani 0.381(8) 1 d PG A 3
H38B H -0.4237 0.5657 -0.2518 0.094 Uiso 0.381(8) 1 calc PR A 3
C39B C -0.5741(6) 0.5820(5) -0.3370(4) 0.068(7) Uani 0.381(8) 1 d PG A 3
H39B H -0.5174 0.5899 -0.3808 0.081 Uiso 0.381(8) 1 calc PR A 3
C42B C -0.9746(16) 0.6054(8) -0.5187(10) 0.067(5) Uani 0.381(8) 1 d P A 3
H42C H -0.9429 0.5621 -0.5467 0.080 Uiso 0.381(8) 1 calc PR A 3
H42D H -0.9318 0.6465 -0.5454 0.080 Uiso 0.381(8) 1 calc PR A 3
C43B C -1.1233(12) 0.6113(8) -0.5449(11) 0.089(4) Uani 0.381(8) 1 d P A 3
H43D H -1.1315 0.6283 -0.6008 0.134 Uiso 0.381(8) 1 calc PR A 3
H43E H -1.1678 0.6452 -0.5096 0.134 Uiso 0.381(8) 1 calc PR A 3
H43F H -1.1657 0.5641 -0.5411 0.134 Uiso 0.381(8) 1 calc PR A 3

loop_
_atom_site_aniso_label
_atom_site_aniso_U_11
_atom_site_aniso_U_22
_atom_site_aniso_U_33
_atom_site_aniso_U_23
_atom_site_aniso_U_13
_atom_site_aniso_U_12
N1 0.0598(18) 0.0383(15) 0.0591(18) -0.0063(13) 0.0135(15) -0.0029(13)
Li1 0.073(4) 0.048(3) 0.057(3) -0.001(3) 0.009(3) 0.005(3)
O1 0.0727(17) 0.0406(13) 0.0686(16) -0.0086(12) 0.0161(13) 0.0014(12)
C1 0.085(3) 0.0375(18) 0.054(2) -0.0017(16) 0.006(2) 0.0101(18)
O2 0.090(2) 0.0626(17) 0.0747(18) -0.0161(15) -0.0098(16) -0.0008(15)
Li2 0.068(4) 0.053(3) 0.055(3) -0.010(3) 0.005(3) 0.000(3)
N2 0.0487(16) 0.0446(15) 0.0526(16) -0.0061(13) 0.0008(13) 0.0041(13)
C2 0.080(3) 0.048(2) 0.089(3) 0.004(2) 0.036(3) -0.003(2)
O3 0.0722(17) 0.0596(16) 0.0693(17) -0.0076(13) 0.0004(14) 0.0130(13)
C3 0.100(4) 0.060(3) 0.108(4) 0.016(3) 0.025(3) 0.007(3)
O4 0.114(3) 0.077(2) 0.0650(18) 0.0078(15) 0.0263(18) -0.0112(19)
C4 0.104(4) 0.068(3) 0.100(4) 0.003(3) 0.033(3) 0.002(3)
O5 0.0772(17) 0.0412(14) 0.0724(16) -0.0031(12) 0.0147(14) -0.0052(12)
C5 0.137(6) 0.084(4) 0.110(4) -0.009(3) -0.009(4) 0.008(4)
O6 0.089(2) 0.0683(19) 0.083(2) -0.0077(15) 0.0029(17) -0.0218(16)
C6 0.166(7) 0.094(4) 0.129(6) 0.013(4) -0.051(5) 0.014(5)
O7 0.101(2) 0.083(2) 0.0635(18) -0.0147(15) 0.0258(18) -0.0068(17)
C7 0.147(6) 0.085(4) 0.115(5) -0.006(4) -0.041(4) 0.016(4)
O8 0.096(2) 0.0446(15) 0.089(2) -0.0032(14) -0.0129(17) -0.0002(15)
C8 0.122(4) 0.058(3) 0.076(3) -0.014(2) -0.022(3) 0.022(3)
C9 0.097(3) 0.050(2) 0.063(2) -0.0141(19) -0.009(2) 0.011(2)
C10 0.147(5) 0.046(2) 0.042(2) 0.0047(17) -0.004(3) 0.033(3)
C11 0.056(2) 0.045(2) 0.055(2) -0.0032(16) -0.0002(18) 0.0034(15)
C12 0.064(3) 0.059(3) 0.126(4) 0.024(3) 0.010(3) 0.004(2)
C13 0.091(4) 0.088(4) 0.218(9) 0.021(5) 0.025(5) -0.008(3)
C14 0.086(3) 0.0384(18) 0.067(2) -0.0132(17) 0.018(2) -0.0062(18)
C15 0.102(4) 0.072(3) 0.085(3) -0.029(3) 0.002(3) -0.011(3)
C16 0.093(3) 0.067(3) 0.102(4) -0.026(3) 0.004(3) 0.020(2)
C17 0.080(3) 0.047(2) 0.070(2) -0.0069(18) 0.023(2) -0.009(2)
C18 0.097(3) 0.065(3) 0.114(4) -0.033(3) 0.036(3) -0.031(3)
C19 0.129(4) 0.059(3) 0.083(3) 0.013(2) 0.030(3) 0.007(3)
C20 0.096(4) 0.077(3) 0.099(4) -0.006(3) -0.014(3) 0.009(3)
C21 0.129(5) 0.128(6) 0.127(5) -0.026(5) -0.040(5) 0.011(4)
C22 0.213(11) 0.264(14) 0.242(12) -0.178(12) -0.124(10) 0.068(10)
C23 0.127(4) 0.083(3) 0.076(3) -0.028(3) -0.011(3) 0.002(3)
C24 0.097(4) 0.067(3) 0.097(3) -0.015(3) 0.012(3) 0.007(3)
C25 0.095(4) 0.117(5) 0.190(8) -0.036(5) -0.006(5) 0.041(4)
C26 0.109(5) 0.186(8) 0.190(8) -0.074(7) -0.045(6) 0.056(5)
C27 0.083(3) 0.086(3) 0.083(3) -0.020(3) -0.008(3) 0.012(3)
C28 0.132(5) 0.098(4) 0.110(4) 0.004(3) 0.054(4) -0.021(4)
C29 0.213(12) 0.174(9) 0.177(11) 0.061(8) 0.097(10) -0.016(9)
C30 0.296(16) 0.145(8) 0.102(6) 0.044(5) 0.042(8) -0.058(10)
C31 0.176(6) 0.078(3) 0.076(3) 0.021(3) 0.011(4) 0.007(4)
C42 0.0451(19) 0.0406(19) 0.059(2) -0.0048(16) -0.0032(17) -0.0003(14)
C45 0.091(3) 0.051(2) 0.064(2) -0.0069(19) 0.023(2) 0.002(2)
C46 0.085(3) 0.059(3) 0.127(5) -0.027(3) 0.018(3) -0.014(2)
C47 0.144(5) 0.062(3) 0.115(4) -0.015(3) -0.028(4) 0.040(3)
C48 0.088(3) 0.062(2) 0.072(3) -0.013(2) 0.034(2) -0.003(2)
C49 0.102(5) 0.135(6) 0.222(9) -0.062(6) 0.109(6) -0.045(4)
C50 0.224(8) 0.088(4) 0.054(3) 0.011(3) 0.009(4) 0.034(4)
C51 0.078(4) 0.133(6) 0.146(6) 0.001(4) -0.003(4) -0.007(4)
C52 0.094(5) 0.329(17) 0.132(6) 0.019(9) -0.019(5) -0.051(8)
C53 0.147(10) 0.195(13) 0.42(3) -0.085(15) -0.064(13) -0.030(9)
C54 0.156(6) 0.086(4) 0.118(5) -0.014(3) -0.001(4) -0.060(4)
C55 0.158(6) 0.110(4) 0.064(3) -0.004(3) -0.002(4) -0.007(4)
C56 0.315(15) 0.125(7) 0.087(5) 0.001(4) 0.063(7) 0.030(8)
C57 0.225(10) 0.106(5) 0.131(7) -0.019(5) 0.107(7) -0.008(6)
C58 0.115(5) 0.085(4) 0.124(5) -0.018(3) 0.055(4) -0.003(3)
C59 0.110(4) 0.057(3) 0.164(6) -0.013(3) -0.041(4) 0.001(3)
C60 0.124(5) 0.095(5) 0.173(7) 0.003(5) -0.028(5) 0.018(4)
C61 0.209(9) 0.073(4) 0.210(9) -0.040(5) -0.108(8) 0.058(5)
C62 0.136(5) 0.041(2) 0.110(4) -0.001(2) -0.015(4) 0.001(3)
C36A 0.194(15) 0.068(6) 0.157(12) 0.011(7) 0.096(12) -0.012(8)
C37A 0.109(9) 0.095(8) 0.245(17) 0.014(9) 0.113(11) 0.006(6)
C38A 0.075(6) 0.092(7) 0.170(12) 0.031(7) 0.051(7) 0.008(5)
C39A 0.079(9) 0.058(6) 0.089(11) -0.030(7) 0.026(9) -0.019(5)
C40A 0.127(9) 0.036(4) 0.078(7) 0.002(4) 0.028(6) 0.018(5)
C41A 0.153(13) 0.043(4) 0.071(8) 0.002(4) 0.059(8) 0.004(5)
C35A 0.231(19) 0.064(5) 0.042(5) 0.000(4) 0.026(9) 0.002(8)
C34A 0.223(16) 0.060(5) 0.059(6) -0.007(4) -0.033(8) 0.028(8)
C33A 0.191(16) 0.043(6) 0.044(7) -0.013(4) -0.011(7) -0.005(7)
C32A 0.075(5) 0.034(4) 0.064(6) -0.004(4) 0.019(5) 0.002(4)
C42A 0.147(12) 0.061(6) 0.137(12) -0.004(6) -0.104(10) -0.015(7)
C43A 0.28(2) 0.117(10) 0.213(18) 0.001(10) -0.200(19) -0.007(12)
C35B 0.087(8) 0.073(7) 0.048(8) -0.017(6) 0.049(6) -0.011(6)
C34B 0.051(8) 0.077(9) 0.112(13) -0.011(8) 0.045(8) 0.001(6)
C33B 0.107(16) 0.055(10) 0.085(17) -0.010(7) 0.068(15) -0.032(10)
C32B 0.063(8) 0.049(9) 0.059(8) -0.012(7) 0.021(7) 0.021(7)
C40B 0.107(12) 0.056(10) 0.081(15) 0.002(9) 0.047(11) 0.014(7)
C41B 0.068(8) 0.057(7) 0.045(8) -0.013(6) 0.031(7) -0.010(6)
C36B 0.115(11) 0.055(7) 0.076(9) -0.011(6) 0.028(8) -0.016(7)
C37B 0.127(12) 0.088(9) 0.048(6) -0.007(6) -0.003(7) -0.011(8)
C38B 0.081(8) 0.093(9) 0.057(7) -0.019(6) -0.029(7) -0.011(7)
C39B 0.080(13) 0.071(10) 0.053(10) -0.037(8) 0.025(10) -0.047(10)
C42B 0.046(6) 0.042(6) 0.111(14) -0.031(8) -0.007(8) 0.004(5)
C43B 0.053(7) 0.100(10) 0.118(12) 0.009(9) 0.028(8) 0.003(6)

loop_
_atom_type_symbol
_atom_type_description
_atom_type_scat_dispersion_real
_atom_type_scat_dispersion_imag
_atom_type_scat_source
C C 0.0033 0.0016 'International Tables Vol C Tables 4.2.6.8 and 6.1.1.4'
H H 0.0000 0.0000 'International Tables Vol C Tables 4.2.6.8 and 6.1.1.4'
N N 0.0061 0.0033 'International Tables Vol C Tables 4.2.6.8 and 6.1.1.4'
O O 0.0106 0.0060 'International Tables Vol C Tables 4.2.6.8 and 6.1.1.4'
Li Li -0.0003 0.0001 'International Tables Vol C Tables 4.2.6.8 and 6.1.1.4'

loop_
_geom_angle_atom_site_label_1
_geom_angle_atom_site_label_2
_geom_angle_atom_site_label_3
_geom_angle
_geom_angle_site_symmetry_1
_geom_angle_site_symmetry_3
_geom_angle_publ_flag
C11 N1 C14 122.1(3) . . ?
C11 N1 C17 121.3(3) . . ?
C14 N1 C17 116.6(3) . . ?
O1 Li1 O3 107.0(3) . . ?
O1 Li1 O4 128.5(4) . . ?
O3 Li1 O4 102.5(3) . . ?
O1 Li1 O2 104.0(3) . . ?
O3 Li1 O2 113.1(3) . . ?
O4 Li1 O2 101.8(3) . . ?
C11 O1 Li1 137.9(3) . . ?
C9 C1 C2 122.7(4) . . ?
C9 C1 C11 120.6(4) . . ?
C2 C1 C11 116.3(3) . . ?
C23 O2 C20 108.4(4) . . ?
C23 O2 Li1 127.7(4) . . ?
C20 O2 Li1 121.0(3) . . ?
O5 Li2 O7 124.4(4) . . ?
O5 Li2 O8 107.9(3) . . ?
O7 Li2 O8 102.7(3) . . ?
O5 Li2 O6 110.5(3) . . ?
O7 Li2 O6 100.3(3) . . ?
O8 Li2 O6 110.3(4) . . ?
C42 N2 C45 122.3(3) . . ?
C42 N2 C48 121.6(3) . . ?
C45 N2 C48 116.1(3) . . ?
C12 C2 C3 120.8(5) . . ?
C12 C2 C1 124.7(4) . . ?
C3 C2 C1 114.5(5) . . ?
C24 O3 C27 108.9(3) . . ?
C24 O3 Li1 128.9(3) . . ?
C27 O3 Li1 120.4(3) . . ?
C4 C3 C2 123.3(5) . . ?
C28 O4 C31 108.9(4) . . ?
C28 O4 Li1 122.6(4) . . ?
C31 O4 Li1 123.0(4) . . ?
C3 C4 C10 122.9(5) . . ?
C42 O5 Li2 139.7(3) . . ?
C10 C5 C6 122.4(7) . . ?
C51 O6 C54 108.4(5) . . ?
C51 O6 Li2 123.4(4) . . ?
C54 O6 Li2 122.7(4) . . ?
C5 C6 C7 119.6(6) . . ?
C58 O7 C55 110.2(5) . . ?
C58 O7 Li2 118.7(4) . . ?
C55 O7 Li2 125.5(4) . . ?
C8 C7 C6 119.4(7) . . ?
C59 O8 C62 108.5(4) . . ?
C59 O8 Li2 123.2(3) . . ?
C62 O8 Li2 127.3(3) . . ?
C9 C8 C7 119.9(6) . . ?
C1 C9 C8 122.6(5) . . ?
C1 C9 C10 118.6(5) . . ?
C8 C9 C10 118.8(4) . . ?
C5 C10 C4 122.2(6) . . ?
C5 C10 C9 119.9(6) . . ?
C4 C10 C9 117.9(4) . . ?
O1 C11 N1 119.3(3) . . ?
O1 C11 C1 120.2(3) . . ?
N1 C11 C1 120.5(3) . . ?
C2 C12 C13 125.1(5) . . ?
N1 C14 C15 111.5(4) . . ?
N1 C14 C16 112.0(3) . . ?
C15 C14 C16 111.9(4) . . ?
N1 C17 C18 111.6(4) . . ?
N1 C17 C19 111.6(4) . . ?
C18 C17 C19 113.5(4) . . ?
C21 C20 O2 107.9(5) . . ?
C22 C21 C20 105.4(6) . . ?
C21 C22 C23 107.5(6) . . ?
O2 C23 C22 105.7(5) . . ?
O3 C24 C25 107.6(5) . . ?
C24 C25 C26 107.6(5) . . ?
C25 C26 C27 104.7(6) . . ?
O3 C27 C26 106.3(5) . . ?
O4 C28 C29 105.7(8) . . ?
C30 C29 C28 108.4(9) . . ?
C29 C30 C31 109.6(8) . . ?
O4 C31 C30 105.4(8) . . ?
O5 C42 N2 120.4(3) . . ?
O5 C42 C32B 118.8(5) . . ?
N2 C42 C32B 119.6(5) . . ?
O5 C42 C32A 121.3(4) . . ?
N2 C42 C32A 118.1(4) . . ?
C32B C42 C32A 14.7(3) . . ?
N2 C45 C47 112.9(4) . . ?
N2 C45 C46 113.4(4) . . ?
C47 C45 C46 110.8(4) . . ?
N2 C48 C50 111.2(4) . . ?
N2 C48 C49 109.0(5) . . ?
C50 C48 C49 118.1(6) . . ?
O6 C51 C52 104.9(8) . . ?
C53 C52 C51 103.1(9) . . ?
C52 C53 C54 110.5(9) . . ?
C53 C54 O6 106.2(8) . . ?
O7 C55 C56 107.8(8) . . ?
C55 C56 C57 105.9(8) . . ?
C56 C57 C58 105.3(6) . . ?
O7 C58 C57 106.7(7) . . ?
O8 C59 C60 108.5(5) . . ?
C61 C60 C59 106.3(6) . . ?
C60 C61 C62 109.8(5) . . ?
O8 C62 C61 105.8(4) . . ?
C37A C36A C41A 120.0 . . ?
C36A C37A C38A 120.0 . . ?
C39A C38A C37A 120.0 . . ?
C38A C39A C40A 120.0 . . ?
C39A C40A C41A 120.0 . . ?
C39A C40A C32A 120.0 . . ?
C41A C40A C32A 120.0 . . ?
C35A C41A C40A 120.0 . . ?
C35A C41A C36A 120.0 . . ?
C40A C41A C36A 120.0 . . ?
C41A C35A C34A 120.0 . . ?
C33A C34A C35A 120.0 . . ?
C32A C33A C34A 120.0 . . ?
C32A C33A C42A 120.8(7) . . ?
C34A C33A C42A 118.8(7) . . ?
C33A C32A C40A 120.0 . . ?
C33A C32A C42 121.5(3) . . ?
C40A C32A C42 118.4(3) . . ?
C33A C42A C43A 123.0(14) . . ?
C34B C35B C41B 120.0 . . ?
C35B C34B C33B 120.0 . . ?
C34B C33B C32B 120.0 . . ?
C34B C33B C42B 115.7(9) . . ?
C32B C33B C42B 123.6(9) . . ?
C40B C32B C33B 120.0 . . ?
C40B C32B C42 119.1(4) . . ?
C33B C32B C42 120.9(4) . . ?
C41B C40B C32B 120.0 . . ?
C41B C40B C39B 120.0 . . ?
C32B C40B C39B 120.0 . . ?
C36B C41B C40B 120.0 . . ?
C36B C41B C35B 120.0 . . ?
C40B C41B C35B 120.0 . . ?
C37B C36B C41B 120.0 . . ?
C36B C37B C38B 120.0 . . ?
C39B C38B C37B 120.0 . . ?
C38B C39B C40B 120.0 . . ?
C33B C42B C43B 131.5(14) . . ?

loop_
_geom_bond_atom_site_label_1
_geom_bond_atom_site_label_2
_geom_bond_distance
_geom_bond_site_symmetry_2
_geom_bond_publ_flag
N1 C11 1.343(5) . ?
N1 C14 1.481(5) . ?
N1 C17 1.485(5) . ?
Li1 O1 1.861(7) . ?
Li1 O3 1.941(7) . ?
Li1 O4 1.963(7) . ?
Li1 O2 1.970(7) . ?
O1 C11 1.248(4) . ?
C1 C9 1.381(6) . ?
C1 C2 1.456(6) . ?
C1 C11 1.501(5) . ?
O2 C23 1.409(5) . ?
O2 C20 1.453(6) . ?
Li2 O5 1.849(7) . ?
Li2 O7 1.932(7) . ?
Li2 O8 1.948(7) . ?
Li2 O6 1.962(7) . ?
N2 C42 1.337(4) . ?
N2 C45 1.463(5) . ?
N2 C48 1.475(5) . ?
C2 C12 1.353(7) . ?
C2 C3 1.456(7) . ?
O3 C24 1.425(5) . ?
O3 C27 1.435(6) . ?
C3 C4 1.325(8) . ?
O4 C28 1.418(7) . ?
O4 C31 1.430(7) . ?
C4 C10 1.389(8) . ?
O5 C42 1.243(4) . ?
C5 C10 1.322(8) . ?
C5 C6 1.382(10) . ?
O6 C51 1.426(7) . ?
O6 C54 1.440(6) . ?
C6 C7 1.449(11) . ?
O7 C58 1.398(7) . ?
O7 C55 1.430(7) . ?
C7 C8 1.400(8) . ?
O8 C59 1.424(6) . ?
O8 C62 1.431(5) . ?
C8 C9 1.395(7) . ?
C9 C10 1.487(7) . ?
C12 C13 1.506(8) . ?
C14 C15 1.505(7) . ?
C14 C16 1.507(7) . ?
C17 C18 1.513(6) . ?
C17 C19 1.536(7) . ?
C20 C21 1.440(8) . ?
C21 C22 1.425(12) . ?
C22 C23 1.482(11) . ?
C24 C25 1.455(8) . ?
C25 C26 1.482(10) . ?
C26 C27 1.483(9) . ?
C28 C29 1.488(11) . ?
C29 C30 1.343(15) . ?
C30 C31 1.484(13) . ?
C42 C32B 1.496(8) . ?
C42 C32A 1.518(6) . ?
C45 C47 1.495(7) . ?
C45 C46 1.495(7) . ?
C48 C50 1.519(8) . ?
C48 C49 1.541(8) . ?
C51 C52 1.529(12) . ?
C52 C53 1.399(16) . ?
C53 C54 1.432(14) . ?
C55 C56 1.449(11) . ?
C56 C57 1.469(14) . ?
C57 C58 1.506(10) . ?
C59 C60 1.457(8) . ?
C60 C61 1.407(10) . ?
C61 C62 1.458(9) . ?
C36A C37A 1.3900 . ?
C36A C41A 1.3900 . ?
C37A C38A 1.3900 . ?
C38A C39A 1.3900 . ?
C39A C40A 1.3900 . ?
C40A C41A 1.3900 . ?
C40A C32A 1.3900 . ?
C41A C35A 1.3900 . ?
C35A C34A 1.3900 . ?
C34A C33A 1.3900 . ?
C33A C32A 1.3900 . ?
C33A C42A 1.450(16) . ?
C42A C43A 1.546(15) . ?
C35B C34B 1.3900 . ?
C35B C41B 1.3900 . ?
C34B C33B 1.3900 . ?
C33B C32B 1.3900 . ?
C33B C42B 1.465(17) . ?
C32B C40B 1.3900 . ?
C40B C41B 1.3900 . ?
C40B C39B 1.3900 . ?
C41B C36B 1.3900 . ?
C36B C37B 1.3900 . ?
C37B C38B 1.3900 . ?
C38B C39B 1.3900 . ?
C42B C43B 1.53(2) . ?

loop_
_geom_torsion_atom_site_label_1
_geom_torsion_atom_site_label_2
_geom_torsion_atom_site_label_3
_geom_torsion_atom_site_label_4
_geom_torsion
_geom_torsion_site_symmetry_1
_geom_torsion_site_symmetry_2
_geom_torsion_site_symmetry_3
_geom_torsion_site_symmetry_4
_geom_torsion_publ_flag
O3 Li1 O1 C11 -124.4(4) . . . . ?
O4 Li1 O1 C11 -2.2(8) . . . . ?
O2 Li1 O1 C11 115.7(5) . . . . ?
O1 Li1 O2 C23 161.8(4) . . . . ?
O3 Li1 O2 C23 46.1(6) . . . . ?
O4 Li1 O2 C23 -63.2(5) . . . . ?
O1 Li1 O2 C20 -39.7(5) . . . . ?
O3 Li1 O2 C20 -155.4(4) . . . . ?
O4 Li1 O2 C20 95.2(4) . . . . ?
C9 C1 C2 C12 -178.3(4) . . . . ?
C11 C1 C2 C12 9.1(6) . . . . ?
C9 C1 C2 C3 0.9(6) . . . . ?
C11 C1 C2 C3 -171.7(4) . . . . ?
O1 Li1 O3 C24 -157.7(4) . . . . ?
O4 Li1 O3 C24 65.0(5) . . . . ?
O2 Li1 O3 C24 -43.8(6) . . . . ?
O1 Li1 O3 C27 39.4(5) . . . . ?
O4 Li1 O3 C27 -97.8(4) . . . . ?
O2 Li1 O3 C27 153.3(4) . . . . ?
C12 C2 C3 C4 178.1(5) . . . . ?
C1 C2 C3 C4 -1.2(7) . . . . ?
O1 Li1 O4 C28 -77.5(6) . . . . ?
O3 Li1 O4 C28 46.4(5) . . . . ?
O2 Li1 O4 C28 163.7(4) . . . . ?
O1 Li1 O4 C31 73.2(6) . . . . ?
O3 Li1 O4 C31 -162.8(4) . . . . ?
O2 Li1 O4 C31 -45.6(5) . . . . ?
C2 C3 C4 C10 0.8(8) . . . . ?
O7 Li2 O5 C42 2.8(8) . . . . ?
O8 Li2 O5 C42 -117.3(5) . . . . ?
O6 Li2 O5 C42 122.1(5) . . . . ?
O5 Li2 O6 C51 -31.6(6) . . . . ?
O7 Li2 O6 C51 101.4(5) . . . . ?
O8 Li2 O6 C51 -150.8(5) . . . . ?
O5 Li2 O6 C54 177.5(4) . . . . ?
O7 Li2 O6 C54 -49.5(6) . . . . ?
O8 Li2 O6 C54 58.2(5) . . . . ?
C10 C5 C6 C7 -0.7(11) . . . . ?
O5 Li2 O7 C58 -73.6(6) . . . . ?
O8 Li2 O7 C58 48.9(5) . . . . ?
O6 Li2 O7 C58 162.6(4) . . . . ?
O5 Li2 O7 C55 77.3(6) . . . . ?
O8 Li2 O7 C55 -160.3(4) . . . . ?
O6 Li2 O7 C55 -46.6(6) . . . . ?
C5 C6 C7 C8 1.4(10) . . . . ?
O5 Li2 O8 C59 24.9(6) . . . . ?
O7 Li2 O8 C59 -108.1(5) . . . . ?
O6 Li2 O8 C59 145.7(5) . . . . ?
O5 Li2 O8 C62 -168.3(4) . . . . ?
O7 Li2 O8 C62 58.7(6) . . . . ?
O6 Li2 O8 C62 -47.5(6) . . . . ?
C6 C7 C8 C9 -0.1(8) . . . . ?
C2 C1 C9 C8 -179.8(4) . . . . ?
C11 C1 C9 C8 -7.5(6) . . . . ?
C2 C1 C9 C10 -0.3(6) . . . . ?
C11 C1 C9 C10 172.0(3) . . . . ?
C7 C8 C9 C1 177.6(4) . . . . ?
C7 C8 C9 C10 -1.9(6) . . . . ?
C6 C5 C10 C4 -177.9(6) . . . . ?
C6 C5 C10 C9 -1.4(8) . . . . ?
C3 C4 C10 C5 176.5(5) . . . . ?
C3 C4 C10 C9 -0.1(7) . . . . ?
C1 C9 C10 C5 -176.9(4) . . . . ?
C8 C9 C10 C5 2.7(6) . . . . ?
C1 C9 C10 C4 -0.1(6) . . . . ?
C8 C9 C10 C4 179.4(4) . . . . ?
Li1 O1 C11 N1 -178.1(4) . . . . ?
Li1 O1 C11 C1 2.8(7) . . . . ?
C14 N1 C11 O1 -177.9(3) . . . . ?
C17 N1 C11 O1 0.4(5) . . . . ?
C14 N1 C11 C1 1.1(5) . . . . ?
C17 N1 C11 C1 179.5(4) . . . . ?
C9 C1 C11 O1 -90.3(5) . . . . ?
C2 C1 C11 O1 82.5(5) . . . . ?
C9 C1 C11 N1 90.7(4) . . . . ?
C2 C1 C11 N1 -96.5(4) . . . . ?
C3 C2 C12 C13 1.8(9) . . . . ?
C1 C2 C12 C13 -179.0(5) . . . . ?
C11 N1 C14 C15 117.8(4) . . . . ?
C17 N1 C14 C15 -60.6(5) . . . . ?
C11 N1 C14 C16 -115.9(4) . . . . ?
C17 N1 C14 C16 65.7(5) . . . . ?
C11 N1 C17 C18 62.5(5) . . . . ?
C14 N1 C17 C18 -119.0(4) . . . . ?
C11 N1 C17 C19 -65.6(5) . . . . ?
C14 N1 C17 C19 112.9(4) . . . . ?
C23 O2 C20 C21 -5.9(7) . . . . ?
Li1 O2 C20 C21 -168.0(5) . . . . ?
O2 C20 C21 C22 18.1(10) . . . . ?
C20 C21 C22 C23 -23.3(13) . . . . ?
C20 O2 C23 C22 -8.3(9) . . . . ?
Li1 O2 C23 C22 152.2(8) . . . . ?
C21 C22 C23 O2 19.9(13) . . . . ?
C27 O3 C24 C25 12.2(6) . . . . ?
Li1 O3 C24 C25 -152.2(5) . . . . ?
O3 C24 C25 C26 2.0(9) . . . . ?
C24 C25 C26 C27 -14.6(11) . . . . ?
C24 O3 C27 C26 -21.5(7) . . . . ?
Li1 O3 C27 C26 144.5(6) . . . . ?
C25 C26 C27 O3 21.9(10) . . . . ?
C31 O4 C28 C29 14.5(8) . . . . ?
Li1 O4 C28 C29 168.8(6) . . . . ?
O4 C28 C29 C30 -13.3(13) . . . . ?
C28 C29 C30 C31 6.9(15) . . . . ?
C28 O4 C31 C30 -10.5(8) . . . . ?
Li1 O4 C31 C30 -164.7(6) . . . . ?
C29 C30 C31 O4 2.0(13) . . . . ?
Li2 O5 C42 N2 -170.9(4) . . . . ?
Li2 O5 C42 C32B 21.5(7) . . . . ?
Li2 O5 C42 C32A 4.7(7) . . . . ?
C45 N2 C42 O5 177.8(4) . . . . ?
C48 N2 C42 O5 -2.6(5) . . . . ?
C45 N2 C42 C32B -14.7(6) . . . . ?
C48 N2 C42 C32B 164.9(4) . . . . ?
C45 N2 C42 C32A 2.0(5) . . . . ?
C48 N2 C42 C32A -178.4(4) . . . . ?
C42 N2 C45 C47 -116.9(4) . . . . ?
C48 N2 C45 C47 63.5(5) . . . . ?
C42 N2 C45 C46 116.1(4) . . . . ?
C48 N2 C45 C46 -63.5(5) . . . . ?
C42 N2 C48 C50 -64.1(5) . . . . ?
C45 N2 C48 C50 115.5(5) . . . . ?
C42 N2 C48 C49 67.9(5) . . . . ?
C45 N2 C48 C49 -112.5(5) . . . . ?
C54 O6 C51 C52 19.1(8) . . . . ?
Li2 O6 C51 C52 -135.4(6) . . . . ?
O6 C51 C52 C53 -25.9(12) . . . . ?
C51 C52 C53 C54 23.6(17) . . . . ?
C52 C53 C54 O6 -12.6(17) . . . . ?
C51 O6 C54 C53 -5.2(11) . . . . ?
Li2 O6 C54 C53 149.5(10) . . . . ?
C58 O7 C55 C56 8.4(7) . . . . ?
Li2 O7 C55 C56 -144.5(5) . . . . ?
O7 C55 C56 C57 -18.2(9) . . . . ?
C55 C56 C57 C58 20.5(9) . . . . ?
C55 O7 C58 C57 4.7(7) . . . . ?
Li2 O7 C58 C57 159.7(5) . . . . ?
C56 C57 C58 O7 -15.7(8) . . . . ?
C62 O8 C59 C60 -6.4(8) . . . . ?
Li2 O8 C59 C60 162.6(5) . . . . ?
O8 C59 C60 C61 -0.4(10) . . . . ?
C59 C60 C61 C62 6.9(11) . . . . ?
C59 O8 C62 C61 10.3(8) . . . . ?
Li2 O8 C62 C61 -158.1(6) . . . . ?
C60 C61 C62 O8 -10.8(10) . . . . ?
C41A C36A C37A C38A 0.0 . . . . ?
C36A C37A C38A C39A 0.0 . . . . ?
C37A C38A C39A C40A 0.0 . . . . ?
C38A C39A C40A C41A 0.0 . . . . ?
C38A C39A C40A C32A 180.0 . . . . ?
C39A C40A C41A C35A 180.0 . . . . ?
C32A C40A C41A C35A 0.0 . . . . ?
C39A C40A C41A C36A 0.0 . . . . ?
C32A C40A C41A C36A 180.0 . . . . ?
C37A C36A C41A C35A 180.0 . . . . ?
C37A C36A C41A C40A 0.0 . . . . ?
C40A C41A C35A C34A 0.0 . . . . ?
C36A C41A C35A C34A 180.0 . . . . ?
C41A C35A C34A C33A 0.0 . . . . ?
C35A C34A C33A C32A 0.0 . . . . ?
C35A C34A C33A C42A 172.6(7) . . . . ?
C34A C33A C32A C40A 0.0 . . . . ?
C42A C33A C32A C40A -172.5(8) . . . . ?
C34A C33A C32A C42 176.7(5) . . . . ?
C42A C33A C32A C42 4.2(7) . . . . ?
C39A C40A C32A C33A 180.0 . . . . ?
C41A C40A C32A C33A 0.0 . . . . ?
C39A C40A C32A C42 3.2(5) . . . . ?
C41A C40A C32A C42 -176.8(5) . . . . ?
O5 C42 C32A C33A -91.0(4) . . . . ?
N2 C42 C32A C33A 84.7(4) . . . . ?
C32B C42 C32A C33A -175(3) . . . . ?
O5 C42 C32A C40A 85.7(5) . . . . ?
N2 C42 C32A C40A -98.6(4) . . . . ?
C32B C42 C32A C40A 1(2) . . . . ?
C32A C33A C42A C43A 179.6(9) . . . . ?
C34A C33A C42A C43A 7.1(14) . . . . ?
C41B C35B C34B C33B 0.0 . . . . ?
C35B C34B C33B C32B 0.0 . . . . ?
C35B C34B C33B C42B 170.7(10) . . . . ?
C34B C33B C32B C40B 0.0 . . . . ?
C42B C33B C32B C40B -169.9(11) . . . . ?
C34B C33B C32B C42 179.5(8) . . . . ?
C42B C33B C32B C42 9.6(9) . . . . ?
O5 C42 C32B C40B -100.5(6) . . . . ?
N2 C42 C32B C40B 91.7(6) . . . . ?
C32A C42 C32B C40B 3(2) . . . . ?
O5 C42 C32B C33B 80.0(5) . . . . ?
N2 C42 C32B C33B -87.8(5) . . . . ?
C32A C42 C32B C33B -176(3) . . . . ?
C33B C32B C40B C41B 0.0 . . . . ?
C42 C32B C40B C41B -179.5(8) . . . . ?
C33B C32B C40B C39B 180.0 . . . . ?
C42 C32B C40B C39B 0.5(8) . . . . ?
C32B C40B C41B C36B 180.0 . . . . ?
C39B C40B C41B C36B 0.0 . . . . ?
C32B C40B C41B C35B 0.0 . . . . ?
C39B C40B C41B C35B 180.0 . . . . ?
C34B C35B C41B C36B 180.0 . . . . ?
C34B C35B C41B C40B 0.0 . . . . ?
C40B C41B C36B C37B 0.0 . . . . ?
C35B C41B C36B C37B 180.0 . . . . ?
C41B C36B C37B C38B 0.0 . . . . ?
C36B C37B C38B C39B 0.0 . . . . ?
C37B C38B C39B C40B 0.0 . . . . ?
C41B C40B C39B C38B 0.0 . . . . ?
C32B C40B C39B C38B 180.0 . . . . ?
C34B C33B C42B C43B 12.0(19) . . . . ?
C32B C33B C42B C43B -177.7(12) . . . . ?
